data_2237302
loop_
_publ_author_name
'Kudryavtsev, Konstantin V.'
'Churakov, Andrei V.'
'Guh, Jih-Hwa'

_publ_section_title
;
 2-(1<i>H</i>-Imidazol-1-yl)-4-[3-(trifluoromethyl)phenyl]-1,3-thiazole
;
_journal_coeditor_code FF2095
_journal_issue 2
_journal_name_full 'Acta Crystallographica Section E'
_journal_page_first o238
_journal_paper_doi 10.1107/S1600536813000615
_journal_volume 69
_journal_year 2013
_chemical_formula_iupac 'C13 H8 F3 N3 S'
_chemical_formula_moiety 'C13 H8 F3 N3 S'
_chemical_formula_sum 'C13 H8 F3 N3 S'
_chemical_formula_weight 295.28
_chemical_name_systematic
;
2-(1<i>H</i>-Imidazol-1-yl)-4-[3-(trifluoromethyl)phenyl]-1,3-thiazole
;
_space_group_IT_number 14
_symmetry_cell_setting monoclinic
_symmetry_space_group_name_Hall '-P 2ybc'
_symmetry_space_group_name_H-M 'P 1 21/c 1'
_atom_sites_solution_hydrogens difmap
_atom_sites_solution_primary direct
_atom_sites_solution_secondary difmap
_audit_creation_method SHELXL-97
_cell_angle_alpha 90.00
_cell_angle_beta 114.2100(10)
_cell_angle_gamma 90.00
_cell_formula_units_Z 4
_cell_length_a 8.4152(7)
_cell_length_b 19.2403(15)
_cell_length_c 8.4105(7)
_cell_measurement_reflns_used 1717
_cell_measurement_temperature 150(2)
_cell_measurement_theta_max 24.463
_cell_measurement_theta_min 3.072
_cell_volume 1241.98(18)
_computing_cell_refinement 'SAINT (Bruker, 2008)'
_computing_data_collection '<i>APEX2</i> (Bruker, 2008)'
_computing_data_reduction 'SAINT (Bruker, 2008)'
_computing_molecular_graphics 'SHELXTL (Sheldrick, 2008)'
_computing_publication_material 'SHELXTL (Sheldrick, 2008)'
_computing_structure_refinement 'SHELXTL (Sheldrick, 2008)'
_computing_structure_solution 'SHELXTL (Sheldrick, 2008)'
_diffrn_ambient_temperature 150(2)
_diffrn_measured_fraction_theta_full 0.998
_diffrn_measured_fraction_theta_max 0.998
_diffrn_measurement_device_type 'Bruker SMART APEXII'
_diffrn_measurement_method \w
_diffrn_radiation_monochromator graphite
_diffrn_radiation_source 'fine-focus sealed tube'
_diffrn_radiation_type MoK\a
_diffrn_radiation_wavelength 0.71073
_diffrn_reflns_av_R_equivalents 0.0491
_diffrn_reflns_av_sigmaI/netI 0.0500
_diffrn_reflns_limit_h_max 9
_diffrn_reflns_limit_h_min -10
_diffrn_reflns_limit_k_max 24
_diffrn_reflns_limit_k_min -24
_diffrn_reflns_limit_l_max 10
_diffrn_reflns_limit_l_min -10
_diffrn_reflns_number 9797
_diffrn_reflns_theta_full 26.99
_diffrn_reflns_theta_max 26.99
_diffrn_reflns_theta_min 2.12
_diffrn_standards_decay_% 0
_diffrn_standards_interval_time 0
_diffrn_standards_number 0
_exptl_absorpt_coefficient_mu 0.290
_exptl_absorpt_correction_T_max 0.9716
_exptl_absorpt_correction_T_min 0.8929
_exptl_absorpt_correction_type multi-scan
_exptl_absorpt_process_details '(SADABS; Bruker, 2008)'
_exptl_crystal_colour colourless
_exptl_crystal_density_diffrn 1.579
_exptl_crystal_density_method 'not measured'
_exptl_crystal_description block
_exptl_crystal_F_000 600
_exptl_crystal_size_max 0.40
_exptl_crystal_size_mid 0.20
_exptl_crystal_size_min 0.10
_refine_diff_density_max 0.272
_refine_diff_density_min -0.270
_refine_ls_extinction_method none
_refine_ls_goodness_of_fit_ref 1.066
_refine_ls_hydrogen_treatment refall
_refine_ls_matrix_type full
_refine_ls_number_parameters 213
_refine_ls_number_reflns 2716
_refine_ls_number_restraints 0
_refine_ls_restrained_S_all 1.066
_refine_ls_R_factor_all 0.0534
_refine_ls_R_factor_gt 0.0408
_refine_ls_shift/su_max 0.000
_refine_ls_shift/su_mean 0.000
_refine_ls_structure_factor_coef Fsqd
_refine_ls_weighting_details 'calc w=1/[\s^2^(Fo^2^)+(0.0429P)^2^+0.2754P] where P=(Fo^2^+2Fc^2^)/3'
_refine_ls_weighting_scheme calc
_refine_ls_wR_factor_gt 0.0958
_refine_ls_wR_factor_ref 0.1027
_reflns_number_gt 2164
_reflns_number_total 2716
_reflns_threshold_expression I>2\s(I)
_cod_data_source_file ff2095.cif
_cod_data_source_block I
_cod_original_sg_symbol_H-M 'P 21/c'
_cod_database_code 2237302
_cod_database_fobs_code 2237302

loop_
_symmetry_equiv_pos_as_xyz
'x, y, z'
'-x, y+1/2, -z+1/2'
'-x, -y, -z'
'x, -y-1/2, z-1/2'

loop_
_atom_site_type_symbol
_atom_site_label
_atom_site_fract_x
_atom_site_fract_y
_atom_site_fract_z
_atom_site_U_iso_or_equiv
_atom_site_adp_type
_atom_site_calc_flag
_atom_site_occupancy
_atom_site_symmetry_multiplicity
S S1 0.22949(6) 0.55985(2) 0.40649(6) 0.02492(15) Uani d 1 1
N N1 0.0577(2) 0.44567(7) 0.36963(19) 0.0214(3) Uani d 1 1
N N2 -0.0844(2) 0.52744(7) 0.14612(18) 0.0207(3) Uani d 1 1
N N3 -0.3431(2) 0.52646(9) -0.0761(2) 0.0306(4) Uani d 1 1
F F1 0.62622(19) 0.32402(8) 1.15343(17) 0.0571(4) Uani d 1 1
F F2 0.64762(19) 0.22590(6) 1.0452(2) 0.0571(4) Uani d 1 1
F F3 0.74065(16) 0.31841(7) 0.97113(19) 0.0530(4) Uani d 1 1
C C1 0.2432(2) 0.37530(9) 0.6250(2) 0.0215(4) Uani d 1 1
C C2 0.4056(3) 0.36375(10) 0.7611(2) 0.0234(4) Uani d 1 1
C C3 0.4358(3) 0.30371(9) 0.8600(2) 0.0250(4) Uani d 1 1
C C4 0.3055(3) 0.25486(10) 0.8277(3) 0.0277(4) Uani d 1 1
C C5 0.1440(3) 0.26582(10) 0.6924(3) 0.0288(5) Uani d 1 1
C C6 0.1129(3) 0.32528(10) 0.5908(3) 0.0256(4) Uani d 1 1
C C7 0.6105(3) 0.29265(10) 1.0058(3) 0.0331(5) Uani d 1 1
C C8 0.2102(2) 0.43953(9) 0.5201(2) 0.0204(4) Uani d 1 1
C C9 0.3176(3) 0.49573(9) 0.5588(2) 0.0240(4) Uani d 1 1
C C10 0.0540(2) 0.50577(9) 0.2999(2) 0.0205(4) Uani d 1 1
C C11 -0.2399(3) 0.49374(10) 0.0647(2) 0.0285(5) Uani d 1 1
C C12 -0.2503(3) 0.58436(11) -0.0854(3) 0.0286(4) Uani d 1 1
C C13 -0.0922(3) 0.58620(10) 0.0485(2) 0.0266(4) Uani d 1 1
H H9 0.425(3) 0.5042(10) 0.656(3) 0.028(5) Uiso d 1 1
H H6 0.004(3) 0.3331(10) 0.496(3) 0.028(5) Uiso d 1 1
H H2 0.489(3) 0.3964(11) 0.783(3) 0.031(6) Uiso d 1 1
H H11 -0.263(3) 0.4517(11) 0.113(3) 0.035(6) Uiso d 1 1
H H5 0.053(3) 0.2292(11) 0.670(3) 0.040(6) Uiso d 1 1
H H4 0.328(3) 0.2144(11) 0.900(3) 0.037(6) Uiso d 1 1
H H12 -0.298(3) 0.6159(12) -0.176(3) 0.043(7) Uiso d 1 1
H H13 0.002(3) 0.6192(12) 0.080(3) 0.044(7) Uiso d 1 1

loop_
_atom_site_aniso_label
_atom_site_aniso_U_11
_atom_site_aniso_U_22
_atom_site_aniso_U_33
_atom_site_aniso_U_12
_atom_site_aniso_U_13
_atom_site_aniso_U_23
S1 0.0198(3) 0.0248(2) 0.0255(3) -0.00220(19) 0.00454(19) 0.00161(18)
N1 0.0189(8) 0.0255(8) 0.0196(8) 0.0012(6) 0.0077(6) -0.0024(6)
N2 0.0192(8) 0.0238(7) 0.0172(7) 0.0011(6) 0.0055(6) -0.0012(6)
N3 0.0268(9) 0.0364(9) 0.0214(8) -0.0014(7) 0.0028(7) 0.0014(7)
F1 0.0494(9) 0.0731(10) 0.0318(7) 0.0124(8) -0.0007(6) -0.0037(7)
F2 0.0446(9) 0.0321(7) 0.0713(10) 0.0094(6) 0.0003(7) 0.0201(6)
F3 0.0223(7) 0.0689(10) 0.0589(9) 0.0053(6) 0.0076(6) 0.0279(7)
C1 0.0230(10) 0.0223(9) 0.0209(9) 0.0020(7) 0.0107(8) -0.0022(7)
C2 0.0210(10) 0.0251(9) 0.0244(10) 0.0001(8) 0.0096(8) -0.0013(7)
C3 0.0256(11) 0.0233(9) 0.0250(10) 0.0028(8) 0.0094(8) 0.0007(7)
C4 0.0315(11) 0.0222(9) 0.0319(11) 0.0007(8) 0.0155(9) 0.0025(8)
C5 0.0257(11) 0.0260(10) 0.0361(11) -0.0043(8) 0.0142(9) -0.0040(8)
C6 0.0214(10) 0.0273(10) 0.0270(10) -0.0003(8) 0.0088(8) -0.0046(8)
C7 0.0315(12) 0.0276(10) 0.0357(12) 0.0029(9) 0.0092(9) 0.0084(8)
C8 0.0176(9) 0.0250(9) 0.0186(9) 0.0028(7) 0.0074(7) -0.0018(7)
C9 0.0198(10) 0.0267(10) 0.0229(9) 0.0014(8) 0.0059(8) 0.0008(7)
C10 0.0179(9) 0.0257(9) 0.0176(9) 0.0005(7) 0.0068(7) -0.0029(7)
C11 0.0274(11) 0.0297(10) 0.0220(10) -0.0044(8) 0.0037(8) -0.0012(8)
C12 0.0307(11) 0.0316(10) 0.0224(10) 0.0043(9) 0.0099(8) 0.0034(8)
C13 0.0259(11) 0.0282(10) 0.0255(10) -0.0005(8) 0.0104(8) 0.0036(8)

loop_
_atom_type_symbol
_atom_type_description
_atom_type_scat_dispersion_real
_atom_type_scat_dispersion_imag
_atom_type_scat_source
C C 0.0033 0.0016 'International Tables Vol C Tables 4.2.6.8 and 6.1.1.4'
H H 0.0000 0.0000 'International Tables Vol C Tables 4.2.6.8 and 6.1.1.4'
N N 0.0061 0.0033 'International Tables Vol C Tables 4.2.6.8 and 6.1.1.4'
F F 0.0171 0.0103 'International Tables Vol C Tables 4.2.6.8 and 6.1.1.4'
S S 0.1246 0.1234 'International Tables Vol C Tables 4.2.6.8 and 6.1.1.4'

loop_
_geom_angle_atom_site_label_1
_geom_angle_atom_site_label_2
_geom_angle_atom_site_label_3
_geom_angle
C9 S1 C10 88.27(9)
C10 N1 C8 109.34(15)
C11 N2 C13 106.72(15)
C11 N2 C10 125.71(16)
C13 N2 C10 127.57(16)
C11 N3 C12 105.01(17)
C2 C1 C6 118.77(17)
C2 C1 C8 120.30(17)
C6 C1 C8 120.93(17)
C3 C2 C1 120.20(18)
C3 C2 H2 121.4(13)
C1 C2 H2 118.4(13)
C4 C3 C2 120.85(18)
C4 C3 C7 119.88(17)
C2 C3 C7 119.25(17)
C3 C4 C5 119.30(18)
C3 C4 H4 119.6(14)
C5 C4 H4 121.1(14)
C4 C5 C6 120.36(19)
C4 C5 H5 117.8(13)
C6 C5 H5 121.8(13)
C5 C6 C1 120.50(18)
C5 C6 H6 121.5(12)
C1 C6 H6 118.0(12)
F2 C7 F1 106.30(17)
F2 C7 F3 106.36(18)
F1 C7 F3 104.87(18)
F2 C7 C3 113.16(17)
F1 C7 C3 112.79(18)
F3 C7 C3 112.71(17)
C9 C8 N1 115.14(16)
C9 C8 C1 125.36(16)
N1 C8 C1 119.50(16)
C8 C9 S1 110.65(14)
C8 C9 H9 130.2(12)
S1 C9 H9 119.0(12)
N1 C10 N2 122.77(16)
N1 C10 S1 116.59(13)
N2 C10 S1 120.64(13)
N3 C11 N2 111.68(18)
N3 C11 H11 128.1(13)
N2 C11 H11 120.2(13)
C13 C12 N3 111.19(17)
C13 C12 H12 128.0(14)
N3 C12 H12 120.8(14)
C12 C13 N2 105.38(17)
C12 C13 H13 131.8(14)
N2 C13 H13 122.8(14)

loop_
_geom_bond_atom_site_label_1
_geom_bond_atom_site_label_2
_geom_bond_distance
S1 C9 1.7128(19)
S1 C10 1.7266(18)
N1 C10 1.291(2)
N1 C8 1.390(2)
N2 C11 1.367(2)
N2 C13 1.383(2)
N2 C10 1.403(2)
N3 C11 1.307(2)
N3 C12 1.381(3)
F1 C7 1.337(3)
F2 C7 1.331(2)
F3 C7 1.339(3)
C1 C2 1.394(3)
C1 C6 1.397(3)
C1 C8 1.477(2)
C2 C3 1.385(3)
C2 H2 0.90(2)
C3 C4 1.384(3)
C3 C7 1.494(3)
C4 C5 1.385(3)
C4 H4 0.96(2)
C5 C6 1.387(3)
C5 H5 1.00(2)
C6 H6 0.95(2)
C8 C9 1.360(3)
C9 H9 0.95(2)
C11 H11 0.96(2)
C12 C13 1.346(3)
C12 H12 0.93(2)
C13 H13 0.96(2)

loop_
_geom_hbond_atom_site_label_D
_geom_hbond_atom_site_label_H
_geom_hbond_atom_site_label_A
_geom_hbond_site_symmetry_A
_geom_hbond_distance_DH
_geom_hbond_distance_HA
_geom_hbond_distance_DA
_geom_hbond_angle_DHA
C9 H9 N3 1_656 0.95(2) 2.34(2) 3.278(2) 169.4(18)

loop_
_geom_torsion_atom_site_label_1
_geom_torsion_atom_site_label_2
_geom_torsion_atom_site_label_3
_geom_torsion_atom_site_label_4
_geom_torsion
C6 C1 C2 C3 -0.1(3)
C8 C1 C2 C3 179.52(17)
C1 C2 C3 C4 -1.0(3)
C1 C2 C3 C7 -179.66(18)
C2 C3 C4 C5 1.2(3)
C7 C3 C4 C5 179.87(19)
C3 C4 C5 C6 -0.3(3)
C4 C5 C6 C1 -0.8(3)
C2 C1 C6 C5 1.0(3)
C8 C1 C6 C5 -178.61(18)
C4 C3 C7 F2 26.1(3)
C2 C3 C7 F2 -155.26(19)
C4 C3 C7 F1 -94.6(2)
C2 C3 C7 F1 84.0(2)
C4 C3 C7 F3 146.84(19)
C2 C3 C7 F3 -34.5(3)
C10 N1 C8 C9 -0.2(2)
C10 N1 C8 C1 179.13(16)
C2 C1 C8 C9 -10.3(3)
C6 C1 C8 C9 169.30(18)
C2 C1 C8 N1 170.46(17)
C6 C1 C8 N1 -9.9(3)
N1 C8 C9 S1 0.5(2)
C1 C8 C9 S1 -178.79(15)
C10 S1 C9 C8 -0.46(15)
C8 N1 C10 N2 -179.81(16)
C8 N1 C10 S1 -0.2(2)
C11 N2 C10 N1 9.5(3)
C13 N2 C10 N1 -171.01(18)
C11 N2 C10 S1 -170.05(15)
C13 N2 C10 S1 9.4(3)
C9 S1 C10 N1 0.41(16)
C9 S1 C10 N2 180.00(16)
C12 N3 C11 N2 -0.4(2)
C13 N2 C11 N3 0.4(2)
C10 N2 C11 N3 180.00(17)
C11 N3 C12 C13 0.2(2)
N3 C12 C13 N2 0.0(2)
C11 N2 C13 C12 -0.3(2)
C10 N2 C13 C12 -179.81(18)

loop_
_cod_related_entry_id
_cod_related_entry_database
_cod_related_entry_code
1 ChemSpider 30658303
